data_4334889
loop_
_publ_author_name
'Fabrice Pointillart'
'Boris Le Guennic'
'Thomas Cauchy'
'St\'ephane Golhen'
'Olivier Cador'
'Olivier Maury'
'Lahc\`ene Ouahab'

_publ_section_title
;
 A Series of Tetrathiafulvalene-Based Lanthanide Complexes Displaying
 Either Single Molecule Magnet or Luminescence-Direct Magnetic and
 Photo-Physical Correlations in the Ytterbium Analogue
;
_journal_name_full 'Inorganic Chemistry'
_journal_page_first 5978
_journal_page_last 5990
_journal_paper_doi 10.1021/ic400253m
_journal_volume 52
_journal_year 2013
_chemical_formula_sum 'C70 H42 Dy2 F36 N4 O16 S16'
_chemical_formula_weight 2717.04
_chemical_name_systematic
;
 ?
;
_space_group_IT_number 14
_symmetry_cell_setting monoclinic
_symmetry_space_group_name_Hall '-P 2yn'
_symmetry_space_group_name_H-M 'P 1 21/n 1'
_atom_sites_solution_hydrogens geom
_atom_sites_solution_primary direct
_atom_sites_solution_secondary difmap
_audit_creation_method SHELXL-97
_cell_angle_alpha 90.00
_cell_angle_beta 101.5104(6)
_cell_angle_gamma 90.00
_cell_formula_units_Z 2
_cell_length_a 11.97240(10)
_cell_length_b 31.2383(4)
_cell_length_c 13.7112(2)
_cell_measurement_temperature 293(2)
_cell_volume 5024.82(11)
_computing_structure_refinement 'SHELXL-97 (Sheldrick, 1997)'
_diffrn_ambient_temperature 293(2)
_diffrn_measured_fraction_theta_full 0.997
_diffrn_measured_fraction_theta_max 0.997
_diffrn_radiation_monochromator graphite
_diffrn_radiation_source 'fine-focus sealed tube'
_diffrn_radiation_type MoK\a
_diffrn_radiation_wavelength 0.71073
_diffrn_reflns_av_R_equivalents 0.0668
_diffrn_reflns_av_sigmaI/netI 0.0554
_diffrn_reflns_limit_h_max 15
_diffrn_reflns_limit_h_min -15
_diffrn_reflns_limit_k_max 38
_diffrn_reflns_limit_k_min -41
_diffrn_reflns_limit_l_max 15
_diffrn_reflns_limit_l_min -18
_diffrn_reflns_number 65305
_diffrn_reflns_theta_full 27.89
_diffrn_reflns_theta_max 27.89
_diffrn_reflns_theta_min 1.30
_exptl_absorpt_coefficient_mu 1.934
_exptl_absorpt_correction_type none
_exptl_crystal_colour orange
_exptl_crystal_density_diffrn 1.796
_exptl_crystal_description block
_exptl_crystal_F_000 2660
_exptl_crystal_size_max 0.21
_exptl_crystal_size_mid 0.19
_exptl_crystal_size_min 0.15
_refine_diff_density_max 1.250
_refine_diff_density_min -1.245
_refine_diff_density_rms 0.260
_refine_ls_extinction_method none
_refine_ls_goodness_of_fit_ref 1.032
_refine_ls_hydrogen_treatment constr
_refine_ls_matrix_type full
_refine_ls_number_parameters 761
_refine_ls_number_reflns 11954
_refine_ls_number_restraints 120
_refine_ls_restrained_S_all 1.030
_refine_ls_R_factor_all 0.1062
_refine_ls_R_factor_gt 0.0521
_refine_ls_shift/su_max 0.001
_refine_ls_shift/su_mean 0.000
_refine_ls_structure_factor_coef Fsqd
_refine_ls_weighting_details 'calc w=1/[\s^2^(Fo^2^)+(0.1040P)^2^+0.0530P] where P=(Fo^2^+2Fc^2^)/3'
_refine_ls_weighting_scheme calc
_refine_ls_wR_factor_gt 0.1360
_refine_ls_wR_factor_ref 0.1742
_reflns_number_gt 7307
_reflns_number_total 11954
_reflns_threshold_expression >2sigma(I)
_cod_data_source_file ic400253m_si_002_5.cif
_cod_data_source_block new7
_cod_database_code 4334889

loop_
_symmetry_equiv_pos_as_xyz
'x, y, z'
'-x+1/2, y+1/2, -z+1/2'
'-x, -y, -z'
'x-1/2, -y-1/2, z-1/2'

loop_
_atom_site_label
_atom_site_type_symbol
_atom_site_fract_x
_atom_site_fract_y
_atom_site_fract_z
_atom_site_U_iso_or_equiv
_atom_site_adp_type
_atom_site_occupancy
_atom_site_symmetry_multiplicity
_atom_site_calc_flag
_atom_site_refinement_flags
_atom_site_disorder_assembly
_atom_site_disorder_group
C1 C 1.6765(15) -0.0702(6) 0.4730(12) 0.246(8) Uani 1 1 d . . .
H1A H 1.7008 -0.0897 0.4272 0.369 Uiso 1 1 calc R . .
H1B H 1.5948 -0.0685 0.4587 0.369 Uiso 1 1 calc R . .
H1C H 1.7022 -0.0804 0.5398 0.369 Uiso 1 1 calc R . .
C2 C 1.6175(7) 0.1111(3) 0.4067(7) 0.132(3) Uani 1 1 d . . .
H2A H 1.5621 0.0908 0.3743 0.198 Uiso 1 1 calc R . .
H2B H 1.6383 0.1299 0.3580 0.198 Uiso 1 1 calc R . .
H2C H 1.5856 0.1275 0.4538 0.198 Uiso 1 1 calc R . .
C3 C 1.6816(6) 0.0519(3) 0.5516(6) 0.097(2) Uani 1 1 d . . .
C4 C 1.6791(5) 0.0090(3) 0.5489(6) 0.097(2) Uani 1 1 d . . .
C5 C 1.5873(5) 0.0287(2) 0.6985(5) 0.0837(18) Uani 1 1 d . . .
C6 C 1.5237(5) 0.02776(19) 0.7683(5) 0.0750(16) Uani 1 1 d . . .
C7 C 1.3790(4) 0.04325(19) 0.8824(4) 0.0657(14) Uani 1 1 d . . .
C8 C 1.3875(4) 0.0011(2) 0.8794(4) 0.0704(14) Uani 1 1 d . . .
C9 C 1.2669(5) 0.12101(19) 0.8980(4) 0.0676(14) Uani 1 1 d . . .
H9A H 1.2415 0.1397 0.9456 0.081 Uiso 1 1 calc R . .
H9B H 1.3381 0.1325 0.8857 0.081 Uiso 1 1 calc R . .
C10 C 1.1817(5) 0.12240(17) 0.8040(4) 0.0641(13) Uani 1 1 d . . .
C11 C 1.2103(6) 0.1337(2) 0.7138(5) 0.0860(19) Uani 1 1 d . . .
H11 H 1.2862 0.1386 0.7109 0.103 Uiso 1 1 calc R . .
C12 C 1.1276(8) 0.1375(3) 0.6290(6) 0.108(3) Uani 1 1 d . . .
H12 H 1.1469 0.1460 0.5694 0.129 Uiso 1 1 calc R . .
C13 C 1.0167(7) 0.1289(3) 0.6329(5) 0.103(2) Uani 1 1 d . . .
H13 H 0.9605 0.1308 0.5755 0.123 Uiso 1 1 calc R . .
C14 C 0.9884(5) 0.1176(2) 0.7211(4) 0.0784(17) Uani 1 1 d . . .
H14 H 0.9129 0.1117 0.7235 0.094 Uiso 1 1 calc R . .
C15 C 1.2139(7) -0.0592(2) 0.8404(5) 0.102(2) Uani 1 1 d . . .
H15A H 1.2404 -0.0550 0.7787 0.122 Uiso 1 1 calc R . .
H15B H 1.2089 -0.0897 0.8516 0.122 Uiso 1 1 calc R . .
C16 C 1.1017(7) -0.0400(2) 0.8320(5) 0.0880(19) Uani 1 1 d . . .
C17 C 1.0516(11) -0.0117(3) 0.7574(7) 0.138(4) Uani 1 1 d . . .
H17 H 1.0877 -0.0050 0.7052 0.166 Uiso 1 1 calc R . .
C18 C 0.9466(14) 0.0064(3) 0.7624(11) 0.159(5) Uani 1 1 d . . .
H18 H 0.9133 0.0259 0.7139 0.191 Uiso 1 1 calc R . .
C19 C 0.8915(10) -0.0040(4) 0.8382(12) 0.156(5) Uani 1 1 d . . .
H19 H 0.8209 0.0078 0.8408 0.187 Uiso 1 1 calc R . .
C20 C 0.9414(6) -0.0314(2) 0.9071(7) 0.104(2) Uani 1 1 d . . .
H20 H 0.9059 -0.0384 0.9595 0.125 Uiso 1 1 calc R . .
C21 C 0.9608(7) 0.1587(3) 1.3367(6) 0.136(4) Uani 1 1 d D . .
F21A F 0.8558(10) 0.1505(8) 1.3204(13) 0.134(9) Uani 0.47(3) 1 d PD A 1
F21B F 0.975(3) 0.1966(7) 1.370(3) 0.31(3) Uani 0.47(3) 1 d PD A 1
F21C F 1.009(2) 0.1328(11) 1.4041(17) 0.28(3) Uani 0.47(3) 1 d PD A 1
F21D F 1.0185(16) 0.1816(6) 1.4053(10) 0.142(8) Uani 0.53(3) 1 d PD A 2
F21E F 0.941(3) 0.1232(6) 1.3748(16) 0.28(3) Uani 0.53(3) 1 d PD A 2
F21F F 0.8655(17) 0.1779(11) 1.3088(13) 0.31(3) Uani 0.53(3) 1 d PD A 2
C22 C 1.0175(6) 0.1527(2) 1.2459(5) 0.0764(17) Uani 1 1 d . A .
C23 C 1.1338(5) 0.1566(2) 1.2581(5) 0.0831(18) Uani 1 1 d . . .
H23 H 1.1762 0.1660 1.3187 0.100 Uiso 1 1 calc R A .
C24 C 1.1882(5) 0.14669(17) 1.1818(5) 0.0653(14) Uani 1 1 d . A .
C25 C 1.3187(6) 0.1472(3) 1.2043(6) 0.092(2) Uani 1 1 d . . .
C26 C 0.5869(7) 0.1764(3) 1.0200(7) 0.125(3) Uani 1 1 d D . .
F26A F 0.590(3) 0.1490(12) 1.088(3) 0.24(2) Uani 0.51(4) 1 d PD B 1
F26B F 0.4912(13) 0.1742(15) 0.9622(19) 0.25(2) Uani 0.51(4) 1 d PD B 1
F26C F 0.597(3) 0.2129(9) 1.058(3) 0.229(17) Uani 0.51(4) 1 d PD B 1
F26D F 0.5051(19) 0.1993(10) 0.9745(19) 0.188(17) Uani 0.49(4) 1 d PD B 2
F26E F 0.6176(19) 0.1916(12) 1.1065(17) 0.215(19) Uani 0.49(4) 1 d PD B 2
F26F F 0.5408(19) 0.1400(4) 1.033(2) 0.128(8) Uani 0.49(4) 1 d PD B 2
C27 C 0.6846(5) 0.1717(2) 0.9640(6) 0.090(2) Uani 1 1 d . A .
C28 C 0.6766(6) 0.1930(3) 0.8736(6) 0.105(2) Uani 1 1 d . . .
H28 H 0.6143 0.2105 0.8496 0.126 Uiso 1 1 calc R B .
C29 C 0.7618(6) 0.1881(2) 0.8197(5) 0.0884(19) Uani 1 1 d . A .
C30 C 0.7452(9) 0.2082(3) 0.7159(7) 0.123(3) Uani 1 1 d . . .
C31 C 0.8775(6) 0.2872(2) 1.0574(6) 0.099(2) Uani 1 1 d D . .
F31A F 0.842(5) 0.2794(9) 1.137(3) 0.17(2) Uani 0.37(5) 1 d PD C 1
F31B F 0.791(3) 0.299(2) 0.993(2) 0.17(2) Uani 0.37(5) 1 d PD C 1
F31C F 0.937(4) 0.3215(11) 1.077(5) 0.20(2) Uani 0.37(5) 1 d PD C 1
F31D F 0.898(3) 0.3247(5) 1.029(2) 0.179(12) Uani 0.63(5) 1 d PD C 2
F31E F 0.905(3) 0.2878(8) 1.1516(8) 0.175(11) Uani 0.63(5) 1 d PD C 2
F31F F 0.7703(10) 0.2826(8) 1.034(3) 0.181(13) Uani 0.63(5) 1 d PD C 2
C32 C 0.9437(5) 0.2514(2) 1.0173(5) 0.0758(16) Uani 1 1 d . A .
C33 C 1.0156(6) 0.2627(2) 0.9543(5) 0.0861(18) Uani 1 1 d . . .
H33 H 1.0207 0.2912 0.9364 0.103 Uiso 1 1 calc R C .
C34 C 1.0800(5) 0.2324(2) 0.9176(5) 0.0780(16) Uani 1 1 d . A .
C35 C 1.1655(8) 0.2478(3) 0.8553(8) 0.134(4) Uani 1 1 d D . .
F35A F 1.2524(16) 0.2252(6) 0.8571(19) 0.134(10) Uani 0.41(3) 1 d PD C 1
F35B F 1.201(3) 0.2833(6) 0.895(3) 0.36(4) Uani 0.41(3) 1 d PD C 1
F35C F 1.123(2) 0.2545(15) 0.7674(13) 0.46(5) Uani 0.41(3) 1 d PD C 1
F35D F 1.1622(15) 0.2867(3) 0.8298(12) 0.165(8) Uani 0.59(3) 1 d PD C 2
F35E F 1.153(2) 0.2272(4) 0.7753(12) 0.233(16) Uani 0.59(3) 1 d PD C 2
F35F F 1.2644(11) 0.2408(9) 0.9029(19) 0.33(2) Uani 0.59(3) 1 d PD C 2
N1 N 1.0706(4) 0.11483(14) 0.8054(3) 0.0620(11) Uani 1 1 d . . .
N2 N 1.0428(5) -0.04919(16) 0.9028(4) 0.0780(13) Uani 1 1 d . . .
O1 O 1.0403(3) 0.10397(12) 0.8893(3) 0.0645(9) Uani 1 1 d . . .
O2 O 1.0879(3) -0.07484(13) 0.9755(3) 0.0755(10) Uani 1 1 d . . .
O3 O 0.9481(3) 0.14294(13) 1.1684(3) 0.0749(11) Uani 1 1 d . . .
O4 O 1.1439(3) 0.13692(12) 1.0953(3) 0.0679(10) Uani 1 1 d . . .
O5 O 0.7630(3) 0.14848(14) 1.0069(3) 0.0807(12) Uani 1 1 d . . .
O6 O 0.8539(4) 0.16775(15) 0.8433(3) 0.0813(11) Uani 1 1 d . . .
O7 O 0.9246(3) 0.21518(14) 1.0451(3) 0.0750(10) Uani 1 1 d . . .
O8 O 1.0797(3) 0.19274(13) 0.9308(3) 0.0752(11) Uani 1 1 d . . .
F4 F 1.3638(4) 0.1632(3) 1.2882(5) 0.196(3) Uani 1 1 d . A .
F5 F 1.3554(4) 0.1710(2) 1.1385(5) 0.160(2) Uani 1 1 d . A .
F6 F 1.3602(4) 0.1105(2) 1.1937(5) 0.177(3) Uani 1 1 d . A .
F10 F 0.8367(8) 0.2287(3) 0.7038(6) 0.222(4) Uani 1 1 d . B .
F11 F 0.6711(7) 0.2375(2) 0.6973(5) 0.209(4) Uani 1 1 d . B .
F12 F 0.7327(8) 0.1815(2) 0.6473(4) 0.198(3) Uani 1 1 d . B .
S1 S 1.7315(3) -0.02184(10) 0.4612(2) 0.1463(10) Uani 1 1 d . . .
S2 S 1.73919(19) 0.08370(8) 0.46932(19) 0.1180(7) Uani 1 1 d . . .
S3 S 1.63599(19) 0.07687(6) 0.65282(19) 0.1115(7) Uani 1 1 d . . .
S4 S 1.63256(17) -0.01733(6) 0.64661(18) 0.1033(6) Uani 1 1 d . . .
S5 S 1.49181(15) -0.02087(5) 0.82002(14) 0.0826(5) Uani 1 1 d . . .
S6 S 1.47275(14) 0.07285(5) 0.82224(14) 0.0822(5) Uani 1 1 d . . .
S7 S 1.29462(15) 0.06903(6) 0.95383(13) 0.0890(5) Uani 1 1 d . . .
S8 S 1.31804(16) -0.03469(6) 0.94537(13) 0.0882(5) Uani 1 1 d . . .
Dy1 Dy 0.958182(18) 0.145172(8) 0.997078(17) 0.05533(12) Uani 1 1 d . . .

loop_
_atom_site_aniso_label
_atom_site_aniso_U_11
_atom_site_aniso_U_22
_atom_site_aniso_U_33
_atom_site_aniso_U_23
_atom_site_aniso_U_13
_atom_site_aniso_U_12
C1 0.28(2) 0.241(19) 0.247(17) -0.110(15) 0.119(15) -0.021(15)
C2 0.122(7) 0.111(6) 0.169(9) 0.025(6) 0.044(6) 0.009(5)
C3 0.079(4) 0.102(6) 0.121(6) 0.008(4) 0.048(4) -0.006(4)
C4 0.080(4) 0.104(6) 0.116(6) 0.001(4) 0.044(4) 0.004(4)
C5 0.071(4) 0.077(4) 0.114(5) 0.007(4) 0.044(4) -0.001(3)
C6 0.063(3) 0.074(4) 0.094(4) -0.003(3) 0.030(3) -0.001(3)
C7 0.061(3) 0.070(4) 0.068(3) 0.008(3) 0.017(2) 0.005(3)
C8 0.062(3) 0.081(4) 0.069(4) 0.006(3) 0.016(2) -0.002(3)
C9 0.065(3) 0.081(4) 0.061(3) -0.009(3) 0.021(3) 0.007(3)
C10 0.065(3) 0.062(3) 0.070(3) -0.001(3) 0.026(3) 0.002(2)
C11 0.081(4) 0.121(5) 0.061(4) 0.013(4) 0.029(3) -0.004(4)
C12 0.109(7) 0.156(8) 0.066(5) 0.018(4) 0.037(4) 0.003(5)
C13 0.103(6) 0.146(7) 0.059(4) 0.008(4) 0.015(4) 0.001(5)
C14 0.064(3) 0.111(5) 0.058(3) -0.004(3) 0.007(3) -0.001(3)
C15 0.136(7) 0.093(5) 0.097(5) -0.019(4) 0.073(5) -0.045(5)
C16 0.112(5) 0.081(4) 0.070(4) 0.010(3) 0.016(4) -0.031(4)
C17 0.184(10) 0.114(7) 0.106(7) 0.017(6) 0.005(7) -0.071(7)
C18 0.191(13) 0.086(7) 0.163(12) 0.027(7) -0.052(10) -0.018(8)
C19 0.131(8) 0.113(8) 0.190(13) 0.008(8) -0.046(8) 0.018(7)
C20 0.079(5) 0.090(5) 0.138(7) -0.021(5) 0.009(4) -0.002(4)
C21 0.105(8) 0.255(14) 0.050(5) -0.023(7) 0.023(4) -0.009(9)
F21A 0.097(12) 0.23(2) 0.091(11) 0.022(9) 0.061(9) -0.013(10)
F21B 0.32(5) 0.32(4) 0.36(5) -0.24(4) 0.23(4) -0.13(4)
F21C 0.19(2) 0.60(9) 0.083(12) 0.13(3) 0.072(13) 0.17(3)
F21D 0.158(11) 0.218(17) 0.059(7) -0.035(9) 0.040(7) 0.024(11)
F21E 0.40(6) 0.36(4) 0.14(2) -0.01(2) 0.16(3) -0.22(4)
F21F 0.17(2) 0.65(7) 0.117(12) -0.09(2) 0.033(13) 0.22(3)
C22 0.081(4) 0.094(4) 0.060(4) 0.004(3) 0.029(3) 0.002(3)
C23 0.068(4) 0.122(5) 0.060(4) -0.006(3) 0.014(3) -0.004(3)
C24 0.059(3) 0.071(4) 0.066(4) 0.002(3) 0.012(3) -0.001(2)
C25 0.062(4) 0.136(7) 0.077(5) -0.028(4) 0.011(3) 0.000(4)
C26 0.064(5) 0.133(9) 0.181(11) -0.036(8) 0.035(6) 0.005(6)
F26A 0.11(2) 0.31(4) 0.32(4) 0.10(3) 0.11(3) 0.02(2)
F26B 0.042(10) 0.37(5) 0.35(3) -0.16(4) 0.035(14) -0.04(2)
F26C 0.20(3) 0.23(2) 0.31(4) -0.12(2) 0.16(3) -0.060(17)
F26D 0.103(19) 0.21(3) 0.27(3) 0.05(2) 0.09(2) 0.088(17)
F26E 0.111(12) 0.38(4) 0.177(19) -0.18(3) 0.081(12) -0.09(2)
F26F 0.070(11) 0.129(12) 0.201(18) -0.015(10) 0.065(10) 0.000(7)
C27 0.045(3) 0.110(5) 0.113(6) -0.025(5) 0.010(3) -0.003(3)
C28 0.069(4) 0.128(6) 0.107(6) -0.003(5) -0.007(4) 0.026(4)
C29 0.086(5) 0.077(4) 0.092(5) -0.006(4) -0.008(4) 0.008(4)
C30 0.133(8) 0.109(7) 0.107(7) 0.020(6) -0.025(6) 0.002(6)
C31 0.103(7) 0.079(6) 0.119(7) -0.019(5) 0.033(5) 0.015(5)
F31A 0.26(4) 0.120(15) 0.20(3) 0.05(2) 0.19(3) 0.08(2)
F31B 0.12(2) 0.23(4) 0.170(19) 0.02(2) 0.031(18) 0.10(3)
F31C 0.23(3) 0.09(2) 0.33(5) -0.09(2) 0.16(3) -0.04(2)
F31D 0.25(3) 0.085(11) 0.233(18) 0.013(10) 0.124(17) 0.049(13)
F31E 0.181(17) 0.21(2) 0.147(12) -0.078(12) 0.060(9) 0.057(12)
F31F 0.090(8) 0.166(15) 0.29(3) -0.077(19) 0.050(13) 0.025(7)
C32 0.079(4) 0.073(4) 0.074(4) -0.005(3) 0.010(3) 0.007(3)
C33 0.099(5) 0.061(4) 0.099(5) -0.006(3) 0.021(4) -0.002(3)
C34 0.077(4) 0.069(4) 0.094(4) 0.009(3) 0.030(3) -0.001(3)
C35 0.165(10) 0.073(6) 0.193(12) 0.021(7) 0.103(9) -0.004(6)
F35A 0.141(16) 0.089(11) 0.21(2) 0.005(11) 0.119(15) 0.009(9)
F35B 0.62(7) 0.098(17) 0.51(6) -0.02(2) 0.51(6) -0.08(3)
F35C 0.38(5) 0.83(12) 0.22(4) 0.34(6) 0.20(4) 0.31(7)
F35D 0.266(16) 0.075(8) 0.209(17) 0.045(7) 0.180(14) 0.002(7)
F35E 0.41(4) 0.100(9) 0.28(3) -0.026(12) 0.29(3) -0.048(15)
F35F 0.097(10) 0.46(5) 0.45(4) 0.25(4) 0.114(15) 0.015(18)
N1 0.068(3) 0.068(3) 0.054(2) -0.004(2) 0.024(2) -0.004(2)
N2 0.083(4) 0.066(3) 0.086(4) 0.000(3) 0.019(3) -0.016(3)
O1 0.072(2) 0.067(2) 0.060(2) 0.0054(17) 0.0254(17) 0.0009(17)
O2 0.081(3) 0.073(3) 0.078(3) 0.012(2) 0.029(2) -0.010(2)
O3 0.064(2) 0.114(3) 0.051(2) 0.0032(19) 0.0200(18) -0.0099(19)
O4 0.060(2) 0.092(3) 0.052(2) -0.0005(18) 0.0132(17) 0.0061(18)
O5 0.050(2) 0.108(3) 0.087(3) -0.002(2) 0.020(2) 0.001(2)
O6 0.080(3) 0.091(3) 0.069(3) 0.003(2) 0.005(2) 0.021(2)
O7 0.078(3) 0.070(3) 0.083(3) -0.006(2) 0.031(2) 0.002(2)
O8 0.074(2) 0.060(2) 0.102(3) 0.012(2) 0.042(2) 0.0046(18)
F4 0.071(3) 0.364(9) 0.143(5) -0.120(6) -0.004(3) -0.003(4)
F5 0.081(3) 0.240(7) 0.168(5) -0.012(5) 0.045(3) -0.034(4)
F6 0.092(3) 0.172(5) 0.250(7) -0.058(5) -0.010(4) 0.058(3)
F10 0.235(8) 0.232(8) 0.171(6) 0.117(6) -0.029(6) -0.052(7)
F11 0.275(9) 0.191(6) 0.139(5) 0.041(5) -0.015(5) 0.121(7)
F12 0.356(10) 0.129(5) 0.081(3) 0.008(3) -0.023(5) 0.009(5)
S1 0.161(2) 0.149(2) 0.154(2) -0.0181(18) 0.0911(19) 0.0008(17)
S2 0.1029(14) 0.1362(18) 0.1271(17) 0.0241(14) 0.0521(12) -0.0174(13)
S3 0.1208(15) 0.0817(12) 0.1547(19) 0.0056(12) 0.0824(14) -0.0090(10)
S4 0.1071(13) 0.0828(12) 0.1379(17) -0.0005(11) 0.0678(12) 0.0020(9)
S5 0.0829(10) 0.0715(10) 0.1014(12) 0.0102(9) 0.0376(9) 0.0055(7)
S6 0.0804(10) 0.0721(10) 0.1048(12) 0.0077(8) 0.0443(9) 0.0011(7)
S7 0.0977(12) 0.1000(12) 0.0798(10) 0.0245(9) 0.0432(9) 0.0268(9)
S8 0.1016(12) 0.0934(12) 0.0743(10) 0.0175(9) 0.0292(9) -0.0147(9)
Dy1 0.05016(18) 0.0655(2) 0.05365(18) 0.00372(10) 0.01822(11) 0.00096(10)

loop_
_atom_type_symbol
_atom_type_description
_atom_type_scat_dispersion_real
_atom_type_scat_dispersion_imag
_atom_type_scat_source
C C 0.0033 0.0016 'International Tables Vol C Tables 4.2.6.8 and 6.1.1.4'
H H 0.0000 0.0000 'International Tables Vol C Tables 4.2.6.8 and 6.1.1.4'
N N 0.0061 0.0033 'International Tables Vol C Tables 4.2.6.8 and 6.1.1.4'
O O 0.0106 0.0060 'International Tables Vol C Tables 4.2.6.8 and 6.1.1.4'
F F 0.0171 0.0103 'International Tables Vol C Tables 4.2.6.8 and 6.1.1.4'
S S 0.1246 0.1234 'International Tables Vol C Tables 4.2.6.8 and 6.1.1.4'
Dy Dy -0.1892 4.4098 'International Tables Vol C Tables 4.2.6.8 and 6.1.1.4'

loop_
_geom_angle_atom_site_label_1
_geom_angle_atom_site_label_2
_geom_angle_atom_site_label_3
_geom_angle
_geom_angle_site_symmetry_1
_geom_angle_site_symmetry_3
C4 C3 S2 124.1(6) . .
C4 C3 S3 117.0(6) . .
S2 C3 S3 118.7(5) . .
C3 C4 S1 124.1(6) . .
C3 C4 S4 117.2(6) . .
S1 C4 S4 118.5(5) . .
C6 C5 S4 122.9(5) . .
C6 C5 S3 123.1(5) . .
S4 C5 S3 114.0(3) . .
C5 C6 S5 120.7(5) . .
C5 C6 S6 125.4(5) . .
S5 C6 S6 113.8(3) . .
C8 C7 S7 122.4(4) . .
C8 C7 S6 116.4(4) . .
S7 C7 S6 120.8(3) . .
C7 C8 S8 125.0(5) . .
C7 C8 S5 118.0(4) . .
S8 C8 S5 116.3(4) . .
C10 C9 S7 115.8(4) . .
N1 C10 C11 118.2(5) . .
N1 C10 C9 119.4(5) . .
C11 C10 C9 122.2(5) . .
C12 C11 C10 120.7(7) . .
C13 C12 C11 119.4(7) . .
C14 C13 C12 120.1(7) . .
N1 C14 C13 120.2(6) . .
C16 C15 S8 110.9(5) . .
N2 C16 C17 117.2(9) . .
N2 C16 C15 117.7(6) . .
C17 C16 C15 125.1(8) . .
C18 C17 C16 118.8(10) . .
C19 C18 C17 121.0(11) . .
C20 C19 C18 118.4(12) . .
C19 C20 N2 121.1(10) . .
F21A C21 F21B 108.1(13) . .
F21A C21 F21D 128.6(15) . .
F21B C21 F21D 36.6(18) . .
F21A C21 F21E 68.5(13) . .
F21B C21 F21E 134(2) . .
F21D C21 F21E 107.8(11) . .
F21A C21 F21F 40.8(15) . .
F21B C21 F21F 73.4(16) . .
F21D C21 F21F 106.3(12) . .
F21E C21 F21F 107.8(12) . .
F21A C21 F21C 106.7(12) . .
F21B C21 F21C 109.1(13) . .
F21D C21 F21C 73.8(17) . .
F21E C21 F21C 40.5(14) . .
F21F C21 F21C 139.5(15) . .
F21A C21 C22 114.6(10) . .
F21B C21 C22 110.7(17) . .
F21D C21 C22 113.8(10) . .
F21E C21 C22 111.9(13) . .
F21F C21 C22 109.0(11) . .
F21C C21 C22 107.5(12) . .
O3 C22 C23 127.7(6) . .
O3 C22 C21 113.0(6) . .
C23 C22 C21 119.2(6) . .
C24 C23 C22 120.6(6) . .
O4 C24 C23 127.5(6) . .
O4 C24 C25 114.9(5) . .
C23 C24 C25 117.6(6) . .
F6 C25 F4 110.7(8) . .
F6 C25 F5 104.0(7) . .
F4 C25 F5 105.0(8) . .
F6 C25 C24 112.0(6) . .
F4 C25 C24 114.8(6) . .
F5 C25 C24 109.6(7) . .
F26C C26 F26A 109.3(14) . .
F26C C26 F26B 108.2(13) . .
F26A C26 F26B 108.6(13) . .
F26C C26 F26E 43.9(17) . .
F26A C26 F26E 66.6(18) . .
F26B C26 F26E 132(2) . .
F26C C26 F26D 72.0(17) . .
F26A C26 F26D 130.8(16) . .
F26B C26 F26D 37.5(14) . .
F26E C26 F26D 107.4(12) . .
F26C C26 F26F 139(2) . .
F26A C26 F26F 41.6(17) . .
F26B C26 F26F 71.2(14) . .
F26E C26 F26F 104.9(13) . .
F26D C26 F26F 104.7(11) . .
F26C C26 C27 105.9(18) . .
F26A C26 C27 113.0(13) . .
F26B C26 C27 111.7(14) . .
F26E C26 C27 113.6(12) . .
F26D C26 C27 113.5(13) . .
F26F C26 C27 112.1(10) . .
O5 C27 C28 127.8(6) . .
O5 C27 C26 113.6(7) . .
C28 C27 C26 118.6(7) . .
C29 C28 C27 119.7(6) . .
O6 C29 C28 128.4(7) . .
O6 C29 C30 113.0(7) . .
C28 C29 C30 118.6(7) . .
F12 C30 F11 111.1(8) . .
F12 C30 F10 102.1(11) . .
F11 C30 F10 101.1(9) . .
F12 C30 C29 113.6(8) . .
F11 C30 C29 116.0(10) . .
F10 C30 C29 111.2(7) . .
F31A C31 F31F 72.4(16) . .
F31A C31 F31E 36.3(18) . .
F31F C31 F31E 107.8(10) . .
F31A C31 F31D 124(2) . .
F31F C31 F31D 105.9(11) . .
F31E C31 F31D 105.7(11) . .
F31A C31 F31B 106.3(13) . .
F31F C31 F31B 38.0(19) . .
F31E C31 F31B 135.5(17) . .
F31D C31 F31B 73(2) . .
F31A C31 F31C 104.1(14) . .
F31F C31 F31C 130(3) . .
F31E C31 F31C 75(2) . .
F31D C31 F31C 34(2) . .
F31B C31 F31C 104.6(14) . .
F31A C31 C32 116.9(12) . .
F31F C31 C32 113.2(10) . .
F31E C31 C32 109.1(10) . .
F31D C31 C32 114.7(14) . .
F31B C31 C32 111.4(18) . .
F31C C31 C32 113(2) . .
O7 C32 C33 127.3(6) . .
O7 C32 C31 114.8(6) . .
C33 C32 C31 117.9(6) . .
C34 C33 C32 121.1(6) . .
O8 C34 C33 127.5(6) . .
O8 C34 C35 114.4(6) . .
C33 C34 C35 118.1(6) . .
F35C C35 F35F 135(2) . .
F35C C35 F35A 107.3(13) . .
F35F C35 F35A 36.6(15) . .
F35C C35 F35E 43.7(16) . .
F35F C35 F35E 107.5(12) . .
F35A C35 F35E 71.4(13) . .
F35C C35 F35D 65(2) . .
F35F C35 F35D 106.6(12) . .
F35A C35 F35D 121.9(15) . .
F35E C35 F35D 105.0(10) . .
F35C C35 F35B 107.8(13) . .
F35F C35 F35B 74.2(18) . .
F35A C35 F35B 106.1(14) . .
F35E C35 F35B 142.1(16) . .
F35D C35 F35B 42.7(18) . .
F35C C35 C34 113.8(18) . .
F35F C35 C34 108.8(12) . .
F35A C35 C34 117.1(11) . .
F35E C35 C34 110.5(10) . .
F35D C35 C34 117.9(9) . .
F35B C35 C34 104.1(14) . .
O1 N1 C10 120.0(4) . .
O1 N1 C14 118.6(4) . .
C10 N1 C14 121.4(5) . .
O2 N2 C16 119.1(6) . .
O2 N2 C20 117.2(6) . .
C16 N2 C20 123.5(7) . .
N1 O1 Dy1 129.7(3) . .
N2 O2 Dy1 129.0(3) . 3_757
C22 O3 Dy1 132.6(4) . .
C24 O4 Dy1 133.7(4) . .
C27 O5 Dy1 131.4(4) . .
C29 O6 Dy1 131.9(4) . .
C32 O7 Dy1 136.0(4) . .
C34 O8 Dy1 133.8(3) . .
C1 S1 C4 103.3(5) . .
C3 S2 C2 101.3(4) . .
C3 S3 C5 94.5(3) . .
C5 S4 C4 95.5(3) . .
C6 S5 C8 94.7(3) . .
C6 S6 C7 94.8(3) . .
C7 S7 C9 104.9(3) . .
C8 S8 C15 100.2(3) . .
O2 Dy1 O1 73.87(13) 3_757 .
O2 Dy1 O6 109.37(16) 3_757 .
O1 Dy1 O6 79.08(13) . .
O2 Dy1 O7 141.35(15) 3_757 .
O1 Dy1 O7 144.61(13) . .
O6 Dy1 O7 83.17(15) . .
O2 Dy1 O5 76.25(14) 3_757 .
O1 Dy1 O5 127.46(14) . .
O6 Dy1 O5 71.48(16) . .
O7 Dy1 O5 73.55(15) . .
O2 Dy1 O4 91.80(14) 3_757 .
O1 Dy1 O4 80.40(13) . .
O6 Dy1 O4 144.81(14) . .
O7 Dy1 O4 97.79(14) . .
O5 Dy1 O4 142.71(15) . .
O2 Dy1 O3 75.56(14) 3_757 .
O1 Dy1 O3 136.43(13) . .
O6 Dy1 O3 141.04(14) . .
O7 Dy1 O3 72.77(15) . .
O5 Dy1 O3 72.53(15) . .
O4 Dy1 O3 70.28(13) . .
O2 Dy1 O8 146.88(13) 3_757 .
O1 Dy1 O8 74.60(13) . .
O6 Dy1 O8 74.00(15) . .
O7 Dy1 O8 71.16(14) . .
O5 Dy1 O8 132.72(14) . .
O4 Dy1 O8 73.14(13) . .
O3 Dy1 O8 123.41(14) . .

loop_
_geom_bond_atom_site_label_1
_geom_bond_atom_site_label_2
_geom_bond_distance
_geom_bond_site_symmetry_2
C1 S1 1.670(17) .
C2 S2 1.758(9) .
C3 C4 1.340(10) .
C3 S2 1.745(7) .
C3 S3 1.770(8) .
C4 S1 1.753(8) .
C4 S4 1.756(8) .
C5 C6 1.337(8) .
C5 S4 1.738(7) .
C5 S3 1.773(6) .
C6 S5 1.751(6) .
C6 S6 1.756(6) .
C7 C8 1.321(8) .
C7 S7 1.739(6) .
C7 S6 1.779(6) .
C8 S8 1.749(6) .
C8 S5 1.761(6) .
C9 C10 1.477(8) .
C9 S7 1.797(6) .
C10 N1 1.356(6) .
C10 C11 1.393(8) .
C11 C12 1.374(11) .
C12 C13 1.366(12) .
C13 C14 1.365(9) .
C14 N1 1.363(7) .
C15 C16 1.454(11) .
C15 S8 1.869(8) .
C16 N2 1.340(8) .
C16 C17 1.394(12) .
C17 C18 1.392(17) .
C18 C19 1.377(18) .
C19 C20 1.324(13) .
C20 N2 1.348(9) .
C21 F21A 1.259(12) .
C21 F21B 1.264(13) .
C21 F21D 1.269(12) .
C21 F21E 1.270(13) .
C21 F21F 1.277(12) .
C21 F21C 1.277(13) .
C21 C22 1.544(10) .
C22 O3 1.249(8) .
C22 C23 1.375(9) .
C23 C24 1.374(8) .
C24 O4 1.237(7) .
C24 C25 1.531(9) .
C25 F6 1.270(9) .
C25 F4 1.271(8) .
C25 F5 1.312(10) .
C26 F26C 1.249(14) .
C26 F26A 1.258(13) .
C26 F26B 1.259(13) .
C26 F26E 1.263(13) .
C26 F26D 1.272(12) .
C26 F26F 1.290(13) .
C26 C27 1.529(11) .
C27 O5 1.238(8) .
C27 C28 1.394(11) .
C28 C29 1.382(10) .
C29 O6 1.258(8) .
C29 C30 1.532(11) .
C30 F12 1.244(11) .
C30 F11 1.264(11) .
C30 F10 1.308(12) .
C31 F31A 1.268(12) .
C31 F31F 1.268(12) .
C31 F31E 1.269(12) .
C31 F31D 1.271(12) .
C31 F31B 1.276(14) .
C31 F31C 1.285(14) .
C31 C32 1.534(10) .
C32 O7 1.230(8) .
C32 C33 1.382(9) .
C33 C34 1.378(9) .
C34 O8 1.252(7) .
C34 C35 1.535(11) .
C35 F35C 1.230(13) .
C35 F35F 1.252(12) .
C35 F35A 1.254(13) .
C35 F35E 1.254(13) .
C35 F35D 1.263(11) .
C35 F35B 1.268(14) .
N1 O1 1.317(5) .
N2 O2 1.309(6) .
O1 Dy1 2.321(3) .
O2 Dy1 2.314(4) 3_757
O3 Dy1 2.378(4) .
O4 Dy1 2.373(4) .
O5 Dy1 2.370(4) .
O6 Dy1 2.334(4) .
O7 Dy1 2.342(4) .
O8 Dy1 2.383(4) .
Dy1 O2 2.314(4) 3_757
